data_2236689
loop_
_publ_author_name
'Whited, Matthew T.'
'Boerma, Joseph W.'
'McClellan, Michael J.'
'Padilla, Christian E.'
'Janzen, Daron E.'

_publ_section_title
;
 <i>trans</i>-Acetyldicarbonyl(\h^5^-cyclopentadienyl)(methyldiphenylphosphane)molybdenum(II)
;
_journal_coeditor_code WM2666
_journal_issue 9
_journal_name_full 'Acta Crystallographica Section E'
_journal_page_first m1158
_journal_page_last m1159
_journal_paper_doi 10.1107/S1600536812034307
_journal_volume 68
_journal_year 2012
_chemical_formula_iupac '[Mo (C5 H5) (C2 H3 O) (C13 H13 P) (C O)2]'
_chemical_formula_moiety 'C22 H21 Mo O3 P'
_chemical_formula_sum 'C22 H21 Mo O3 P'
_chemical_formula_weight 460.32
_chemical_name_systematic
;
<i>trans</i>-Acetyldicarbonyl(\h^5^-
cyclopentadienyl)(methyldiphenylphosphane)molybdenum(II)
;
_space_group_IT_number 61
_symmetry_cell_setting orthorhombic
_symmetry_space_group_name_Hall '-P 2ac 2ab'
_symmetry_space_group_name_H-M 'P b c a'
_atom_sites_solution_hydrogens geom
_atom_sites_solution_primary direct
_atom_sites_solution_secondary difmap
_cell_angle_alpha 90.0000
_cell_angle_beta 90.0000
_cell_angle_gamma 90.0000
_cell_formula_units_Z 8
_cell_length_a 11.482(7)
_cell_length_b 17.648(10)
_cell_length_c 20.771(12)
_cell_measurement_reflns_used 1664
_cell_measurement_temperature 193
_cell_measurement_theta_max 27.43
_cell_measurement_theta_min 5.81
_cell_volume 4209(4)
_computing_cell_refinement 'CrystalClear (Rigaku Americas and Rigaku, 2011)'
_computing_data_collection 'CrystalClear (Rigaku Americas and Rigaku, 2011)'
_computing_data_reduction 'CrystalClear (Rigaku Americas and Rigaku, 2011)'
_computing_molecular_graphics 'CrystalStructure (Rigaku Americas and Rigaku, 2010)'
_computing_publication_material 'CrystalStructure (Rigaku Americas and Rigaku, 2010)'
_computing_structure_refinement 'SHELXL97 (Sheldrick, 2008)'
_computing_structure_solution 'SIR2004 (Burla <i>et al.</i>, 2005)'
_diffrn_ambient_temperature 193
_diffrn_detector_area_resol_mean 6.849
_diffrn_measured_fraction_theta_full 0.996
_diffrn_measured_fraction_theta_max 0.996
_diffrn_measurement_device_type 'Rigaku XtaLAB mini'
_diffrn_measurement_method \w
_diffrn_radiation_type 'Mo K\a'
_diffrn_radiation_wavelength 0.71075
_diffrn_reflns_av_R_equivalents 0.0365
_diffrn_reflns_limit_h_max 14
_diffrn_reflns_limit_h_min -14
_diffrn_reflns_limit_k_max 22
_diffrn_reflns_limit_k_min -22
_diffrn_reflns_limit_l_max 26
_diffrn_reflns_limit_l_min -26
_diffrn_reflns_number 40944
_diffrn_reflns_theta_full 27.48
_diffrn_reflns_theta_max 27.48
_diffrn_standards_number 0
_exptl_absorpt_coefficient_mu 0.716
_exptl_absorpt_correction_T_max 0.842
_exptl_absorpt_correction_T_min 0.687
_exptl_absorpt_correction_type multi-scan
_exptl_absorpt_process_details '(REQAB; Rigaku, 1998)'
_exptl_crystal_colour yellow
_exptl_crystal_density_diffrn 1.453
_exptl_crystal_density_method 'not measured'
_exptl_crystal_description prism
_exptl_crystal_F_000 1872.00
_exptl_crystal_size_max 0.440
_exptl_crystal_size_mid 0.240
_exptl_crystal_size_min 0.240
_refine_diff_density_max 0.630
_refine_diff_density_min -0.670
_refine_ls_extinction_method none
_refine_ls_goodness_of_fit_ref 1.134
_refine_ls_hydrogen_treatment constr
_refine_ls_number_parameters 246
_refine_ls_number_reflns 4809
_refine_ls_number_restraints 0
_refine_ls_R_factor_gt 0.0318
_refine_ls_shift/su_max 0.000
_refine_ls_structure_factor_coef Fsqd
_refine_ls_weighting_details 'w = 1/[\s^2^(Fo^2^)+(0.0289P)^2^+2.9563P] where P=(Fo^2^+2Fc^2^)/3'
_refine_ls_weighting_scheme calc
_refine_ls_wR_factor_ref 0.0723
_reflns_number_gt 4311
_reflns_number_total 4809
_reflns_threshold_expression F^2^>2\s(F^2^)
_cod_data_source_file wm2666.cif
_cod_data_source_block I
_cod_database_code 2236689
_cod_database_fobs_code 2236689

loop_
_symmetry_equiv_pos_site_id
_symmetry_equiv_pos_as_xyz
1 +X,+Y,+Z
2 1/2-X,1/2+Y,+Z
3 +X,1/2-Y,1/2+Z
4 1/2-X,-Y,1/2+Z
5 -X,-Y,-Z
6 1/2+X,1/2-Y,-Z
7 -X,1/2+Y,1/2-Z
8 1/2+X,+Y,1/2-Z

loop_
_atom_site_type_symbol
_atom_site_label
_atom_site_fract_x
_atom_site_fract_y
_atom_site_fract_z
_atom_site_U_iso_or_equiv
_atom_site_adp_type
_atom_site_calc_flag
_atom_site_refinement_flags
_atom_site_occupancy
_atom_site_symmetry_multiplicity
Mo Mo1 0.060442(15) 0.126963(10) 0.104324(8) 0.02232(7) Uani d . 1.0 8
P P1 0.10879(5) 0.26230(3) 0.09372(2) 0.02307(11) Uani d . 1.0 8
O O1 0.13079(18) -0.03933(9) 0.11872(8) 0.0440(5) Uani d . 1.0 8
O O2 0.26219(18) 0.11759(12) 0.00363(10) 0.0571(6) Uani d . 1.0 8
O O3 0.16580(19) 0.16063(12) 0.23997(8) 0.0519(5) Uani d . 1.0 8
C C1 -0.1051(3) 0.06501(17) 0.14181(14) 0.0472(7) Uani d . 1.0 8
C C2 -0.0856(3) 0.03902(16) 0.07757(16) 0.0483(7) Uani d . 1.0 8
C C3 -0.1018(3) 0.09998(17) 0.03529(13) 0.0435(6) Uani d . 1.0 8
C C4 -0.12974(19) 0.16438(16) 0.07247(13) 0.0401(6) Uani d . 1.0 8
C C5 -0.1332(2) 0.14285(16) 0.13805(13) 0.0433(6) Uani d . 1.0 8
C C6 0.1703(2) 0.02414(13) 0.12514(10) 0.0318(5) Uani d . 1.0 8
C C7 0.2962(3) 0.02999(15) 0.14855(15) 0.0490(7) Uani d . 1.0 8
C C8 0.1896(2) 0.12249(13) 0.04171(11) 0.0325(5) Uani d . 1.0 8
C C9 0.1317(2) 0.14872(13) 0.18841(10) 0.0308(5) Uani d . 1.0 8
C C10 0.2599(2) 0.28503(13) 0.11366(11) 0.0335(5) Uani d . 1.0 8
C C11 0.0223(2) 0.32333(12) 0.14697(10) 0.0287(5) Uani d . 1.0 8
C C12 0.0544(3) 0.33488(14) 0.21134(12) 0.0393(6) Uani d . 1.0 8
C C13 -0.0172(4) 0.37648(16) 0.25232(13) 0.0545(8) Uani d . 1.0 8
C C14 -0.1206(3) 0.40696(19) 0.22946(14) 0.0626(9) Uani d . 1.0 8
C C15 -0.1530(3) 0.39641(18) 0.16607(15) 0.0573(8) Uani d . 1.0 8
C C16 -0.0814(3) 0.35472(15) 0.12501(12) 0.0403(6) Uani d . 1.0 8
C C17 0.09086(18) 0.30855(13) 0.01478(10) 0.0278(5) Uani d . 1.0 8
C C18 0.06705(19) 0.26664(15) -0.04063(11) 0.0340(5) Uani d . 1.0 8
C C19 0.0595(3) 0.30314(18) -0.10050(11) 0.0430(7) Uani d . 1.0 8
C C20 0.0746(3) 0.38056(17) -0.10492(12) 0.0456(7) Uani d . 1.0 8
C C21 0.0974(3) 0.42270(16) -0.05024(13) 0.0442(7) Uani d . 1.0 8
C C22 0.1062(3) 0.38683(14) 0.00936(12) 0.0379(6) Uani d . 1.0 8
H H1 -0.1100 0.0326 0.1812 0.0566 Uiso calc R 1.0 8
H H2 -0.0722 -0.0148 0.0646 0.0580 Uiso calc R 1.0 8
H H3 -0.0998 0.0974 -0.0128 0.0522 Uiso calc R 1.0 8
H H4 -0.1517 0.2152 0.0551 0.0481 Uiso calc R 1.0 8
H H5 -0.1600 0.1754 0.1746 0.0519 Uiso calc R 1.0 8
H H7A 0.3302 -0.0208 0.1512 0.0588 Uiso calc R 1.0 8
H H7B 0.2977 0.0537 0.1912 0.0588 Uiso calc R 1.0 8
H H7C 0.3413 0.0608 0.1183 0.0588 Uiso calc R 1.0 8
H H10A 0.2717 0.3399 0.1105 0.0402 Uiso calc R 1.0 8
H H10B 0.3121 0.2591 0.0835 0.0402 Uiso calc R 1.0 8
H H10C 0.2768 0.2682 0.1576 0.0402 Uiso calc R 1.0 8
H H12 0.1253 0.3143 0.2271 0.0471 Uiso calc R 1.0 8
H H13 0.0047 0.3840 0.2960 0.0654 Uiso calc R 1.0 8
H H14 -0.1694 0.4352 0.2576 0.0751 Uiso calc R 1.0 8
H H15 -0.2238 0.4174 0.1505 0.0688 Uiso calc R 1.0 8
H H16 -0.1038 0.3477 0.0814 0.0483 Uiso calc R 1.0 8
H H18 0.0560 0.2134 -0.0378 0.0408 Uiso calc R 1.0 8
H H19 0.0439 0.2744 -0.1382 0.0516 Uiso calc R 1.0 8
H H20 0.0693 0.4049 -0.1456 0.0547 Uiso calc R 1.0 8
H H21 0.1071 0.4760 -0.0533 0.0530 Uiso calc R 1.0 8
H H22 0.1229 0.4159 0.0467 0.0455 Uiso calc R 1.0 8

loop_
_atom_site_aniso_label
_atom_site_aniso_U_11
_atom_site_aniso_U_22
_atom_site_aniso_U_33
_atom_site_aniso_U_12
_atom_site_aniso_U_13
_atom_site_aniso_U_23
Mo1 0.02136(10) 0.02484(10) 0.02077(10) -0.00183(6) 0.00309(6) -0.00097(7)
P1 0.0228(3) 0.0254(3) 0.0211(3) 0.0007(2) -0.00052(19) 0.0007(2)
O1 0.0625(13) 0.0279(9) 0.0418(10) 0.0008(8) -0.0040(9) 0.0023(8)
O2 0.0538(13) 0.0667(14) 0.0508(12) 0.0067(10) 0.0315(10) 0.0057(10)
O3 0.0704(14) 0.0585(12) 0.0267(9) 0.0002(10) -0.0137(9) 0.0010(9)
C1 0.0326(14) 0.0555(17) 0.0535(16) -0.0186(12) 0.0053(12) 0.0097(13)
C2 0.0282(13) 0.0434(15) 0.073(2) -0.0121(11) -0.0024(13) -0.0167(14)
C3 0.0286(13) 0.0616(17) 0.0403(14) -0.0073(12) -0.0052(11) -0.0111(13)
C4 0.0175(11) 0.0498(15) 0.0529(15) -0.0005(10) -0.0043(10) -0.0022(12)
C5 0.0222(12) 0.0583(17) 0.0494(15) -0.0056(11) 0.0118(11) -0.0113(13)
C6 0.0408(13) 0.0289(11) 0.0257(11) 0.0031(10) 0.0073(9) 0.0023(9)
C7 0.0369(15) 0.0408(14) 0.0693(19) 0.0089(11) -0.0017(13) 0.0096(14)
C8 0.0320(12) 0.0313(12) 0.0342(12) 0.0011(9) 0.0052(10) 0.0034(10)
C9 0.0339(12) 0.0301(11) 0.0284(11) 0.0012(9) 0.0015(10) 0.0026(9)
C10 0.0264(12) 0.0325(12) 0.0415(13) -0.0055(9) -0.0056(10) 0.0041(10)
C11 0.0340(12) 0.0265(11) 0.0257(11) 0.0019(9) 0.0016(9) -0.0007(9)
C12 0.0521(16) 0.0354(13) 0.0303(12) 0.0054(11) -0.0040(11) -0.0045(10)
C13 0.080(3) 0.0530(17) 0.0304(13) 0.0117(16) 0.0023(14) -0.0119(12)
C14 0.077(3) 0.064(2) 0.0466(17) 0.0237(18) 0.0154(16) -0.0158(15)
C15 0.0537(18) 0.068(2) 0.0500(17) 0.0300(15) 0.0059(14) -0.0058(15)
C16 0.0398(14) 0.0490(15) 0.0321(13) 0.0147(11) 0.0003(10) -0.0046(11)
C17 0.0244(11) 0.0352(12) 0.0238(10) 0.0036(9) 0.0034(8) 0.0051(9)
C18 0.0307(12) 0.0444(14) 0.0270(11) -0.0010(10) -0.0014(9) 0.0036(10)
C19 0.0343(13) 0.0688(19) 0.0259(12) -0.0019(12) -0.0027(10) 0.0049(12)
C20 0.0321(14) 0.0682(19) 0.0364(14) 0.0097(12) 0.0043(10) 0.0256(13)
C21 0.0418(15) 0.0444(15) 0.0462(15) 0.0108(12) 0.0094(12) 0.0185(12)
C22 0.0455(15) 0.0342(13) 0.0340(13) 0.0049(11) 0.0047(11) 0.0051(10)

loop_
_atom_type_symbol
_atom_type_description
_atom_type_scat_dispersion_real
_atom_type_scat_dispersion_imag
_atom_type_scat_source
Mo Mo -1.6832 0.6857
;
International Tables for Crystallography
(1992, Vol. C, Tables 4.2.6.8 and 6.1.1.4)
;
P P 0.1023 0.0942
;
International Tables for Crystallography
(1992, Vol. C, Tables 4.2.6.8 and 6.1.1.4)
;
O O 0.0106 0.0060
;
International Tables for Crystallography
(1992, Vol. C, Tables 4.2.6.8 and 6.1.1.4)
;
C C 0.0033 0.0016
;
International Tables for Crystallography
(1992, Vol. C, Tables 4.2.6.8 and 6.1.1.4)
;
H H 0.0000 0.0000
;
International Tables for Crystallography
(1992, Vol. C, Table 6.1.1.4)
;

loop_
_geom_angle_atom_site_label_1
_geom_angle_atom_site_label_2
_geom_angle_atom_site_label_3
_geom_angle
_geom_angle_publ_flag
P1 Mo1 C1 132.06(8) no
P1 Mo1 C2 141.25(8) no
P1 Mo1 C3 108.32(8) no
P1 Mo1 C4 84.99(8) no
P1 Mo1 C5 97.15(8) no
P1 Mo1 C6 132.27(7) ?
P1 Mo1 C8 79.07(7) ?
P1 Mo1 C9 78.24(7) ?
C1 Mo1 C2 35.55(11) no
C1 Mo1 C3 58.15(11) no
C1 Mo1 C4 58.19(11) no
C1 Mo1 C5 35.19(11) no
C1 Mo1 C6 90.84(10) no
C1 Mo1 C8 144.62(10) no
C1 Mo1 C9 97.72(11) no
C2 Mo1 C3 34.29(11) no
C2 Mo1 C4 57.45(10) no
C2 Mo1 C5 58.26(10) no
C2 Mo1 C6 85.01(10) no
C2 Mo1 C8 110.71(11) no
C2 Mo1 C9 129.45(11) no
C3 Mo1 C4 34.38(10) no
C3 Mo1 C5 57.76(10) no
C3 Mo1 C6 112.95(10) no
C3 Mo1 C8 100.46(11) no
C3 Mo1 C9 153.22(10) no
C4 Mo1 C5 34.85(10) no
C4 Mo1 C6 142.42(9) no
C4 Mo1 C8 121.21(10) no
C4 Mo1 C9 125.13(10) no
C5 Mo1 C6 124.71(10) no
C5 Mo1 C8 155.88(10) no
C5 Mo1 C9 96.06(10) no
C6 Mo1 C8 70.94(9) ?
C6 Mo1 C9 75.75(9) ?
C8 Mo1 C9 106.30(11) ?
Mo1 P1 C10 113.99(8) no
Mo1 P1 C11 113.15(8) no
Mo1 P1 C17 118.95(8) no
C10 P1 C11 104.38(11) no
C10 P1 C17 102.14(10) no
C11 P1 C17 102.46(11) no
Mo1 C1 C2 73.17(16) no
Mo1 C1 C5 73.24(16) no
C2 C1 C5 107.2(3) no
Mo1 C2 C1 71.28(16) no
Mo1 C2 C3 74.69(16) no
C1 C2 C3 108.6(3) no
Mo1 C3 C2 71.02(16) no
Mo1 C3 C4 71.91(15) no
C2 C3 C4 107.8(3) no
Mo1 C4 C3 73.71(15) no
Mo1 C4 C5 71.53(14) no
C3 C4 C5 108.5(3) no
Mo1 C5 C1 71.57(15) no
Mo1 C5 C4 73.62(14) no
C1 C5 C4 107.9(3) no
Mo1 C6 O1 120.81(19) ?
Mo1 C6 C7 122.44(17) ?
O1 C6 C7 116.7(3) no
Mo1 C8 O2 177.0(2) no
Mo1 C9 O3 175.0(2) no
P1 C11 C12 121.15(18) no
P1 C11 C16 119.97(17) no
C12 C11 C16 118.7(3) no
C11 C12 C13 120.2(3) no
C12 C13 C14 120.0(3) no
C13 C14 C15 120.3(3) no
C14 C15 C16 119.7(3) no
C11 C16 C15 121.0(3) no
P1 C17 C18 121.40(19) no
P1 C17 C22 119.70(17) no
C18 C17 C22 118.8(2) no
C17 C18 C19 120.0(3) no
C18 C19 C20 120.4(3) no
C19 C20 C21 120.1(3) no
C20 C21 C22 119.9(3) no
C17 C22 C21 120.8(3) no
Mo1 C1 H1 126.077 no
C2 C1 H1 126.080 no
C5 C1 H1 126.073 no
Mo1 C2 H2 125.537 no
C1 C2 H2 125.531 no
C3 C2 H2 125.541 no
Mo1 C3 H3 126.038 no
C2 C3 H3 126.024 no
C4 C3 H3 126.038 no
Mo1 C4 H4 125.605 no
C3 C4 H4 125.604 no
C5 C4 H4 125.610 no
Mo1 C5 H5 125.855 no
C1 C5 H5 125.863 no
C4 C5 H5 125.858 no
C6 C7 H7A 109.468 no
C6 C7 H7B 109.471 no
C6 C7 H7C 109.470 no
H7A C7 H7B 109.475 no
H7A C7 H7C 109.467 no
H7B C7 H7C 109.475 no
P1 C10 H10A 109.466 no
P1 C10 H10B 109.470 no
P1 C10 H10C 109.464 no
H10A C10 H10B 109.472 no
H10A C10 H10C 109.489 no
H10B C10 H10C 109.467 no
C11 C12 H12 119.888 no
C13 C12 H12 119.863 no
C12 C13 H13 119.974 no
C14 C13 H13 119.977 no
C13 C14 H14 119.842 no
C15 C14 H14 119.849 no
C14 C15 H15 120.161 no
C16 C15 H15 120.160 no
C11 C16 H16 119.517 no
C15 C16 H16 119.501 no
C17 C18 H18 120.007 no
C19 C18 H18 120.002 no
C18 C19 H19 119.816 no
C20 C19 H19 119.814 no
C19 C20 H20 119.951 no
C21 C20 H20 119.945 no
C20 C21 H21 120.036 no
C22 C21 H21 120.032 no
C17 C22 H22 119.627 no
C21 C22 H22 119.622 no

loop_
_geom_bond_atom_site_label_1
_geom_bond_atom_site_label_2
_geom_bond_distance
_geom_bond_publ_flag
Mo1 P1 2.4619(15) yes
Mo1 C1 2.327(3) yes
Mo1 C2 2.352(3) yes
Mo1 C3 2.399(3) yes
Mo1 C4 2.375(3) yes
Mo1 C5 2.348(3) yes
Mo1 C6 2.252(3) yes
Mo1 C8 1.974(3) yes
Mo1 C9 1.966(3) yes
P1 C10 1.828(3) no
P1 C11 1.836(3) no
P1 C17 1.843(3) no
O1 C6 1.216(3) y
O2 C8 1.153(4) y
O3 C9 1.160(3) y
C1 C2 1.429(5) no
C1 C5 1.413(5) no
C2 C3 1.401(5) no
C3 C4 1.411(4) no
C4 C5 1.415(4) no
C6 C7 1.529(4) ?
C11 C12 1.402(4) no
C11 C16 1.390(4) no
C12 C13 1.393(4) no
C13 C14 1.387(5) no
C14 C15 1.381(5) no
C15 C16 1.395(4) no
C17 C18 1.395(4) no
C17 C22 1.397(4) no
C18 C19 1.403(4) ?
C19 C20 1.380(5) ?
C20 C21 1.383(4) ?
C21 C22 1.394(4) ?
C1 H1 1.000 no
C2 H2 1.000 no
C3 H3 1.000 no
C4 H4 1.000 no
C5 H5 1.000 no
C7 H7A 0.980 no
C7 H7B 0.980 no
C7 H7C 0.980 no
C10 H10A 0.980 no
C10 H10B 0.980 no
C10 H10C 0.980 no
C12 H12 0.950 no
C13 H13 0.950 no
C14 H14 0.950 no
C15 H15 0.950 no
C16 H16 0.950 no
C18 H18 0.950 no
C19 H19 0.950 no
C20 H20 0.950 no
C21 H21 0.950 no
C22 H22 0.950 no

loop_
_geom_contact_atom_site_label_1
_geom_contact_atom_site_label_2
_geom_contact_distance
_geom_contact_site_symmetry_2
_geom_contact_publ_flag
P1 O3 3.588(3) . no
O1 C1 3.310(4) . no
O1 C2 2.969(4) . no
O1 C8 3.342(4) . no
O2 C6 3.194(4) . no
O2 C7 3.406(4) . no
O2 C18 3.576(4) . no
O3 C6 3.390(4) . no
O3 C7 3.341(4) . no
O3 C10 3.588(4) . no
O3 C12 3.383(4) . no
C4 C16 3.575(5) . no
C7 C8 3.015(4) . no
C7 C9 2.940(4) . no
C8 C10 3.334(4) . no
C8 C17 3.518(4) . no
C8 C18 3.373(4) . no
C9 C10 3.220(4) . no
C9 C11 3.437(4) . no
C9 C12 3.436(4) . no
C10 C12 3.234(4) . no
C10 C22 3.322(4) . no
C11 C14 2.794(4) . no
C11 C22 3.218(4) . no
C12 C15 2.782(5) . no
C13 C16 2.772(4) . no
C16 C17 3.133(4) . no
C16 C22 3.276(4) . no
C17 C20 2.798(4) . no
C18 C21 2.783(5) . no
C19 C22 2.771(4) . no
O1 C3 3.390(4) 5_555 no
O1 C10 3.346(4) 2_545 no
O1 C13 3.329(4) 7_545 no
O1 C14 3.295(4) 7_545 no
O2 C16 3.256(4) 6_555 no
O3 C5 3.441(4) 8_555 no
O3 C19 3.589(4) 3_555 no
O3 C20 3.465(4) 3_555 no
C3 O1 3.390(4) 5_555 no
C3 C21 3.491(4) 6_455 no
C3 C22 3.486(4) 6_455 no
C4 C20 3.551(4) 6_455 no
C4 C21 3.520(4) 6_455 no
C4 C22 3.591(4) 6_455 no
C5 O3 3.441(4) 8_455 no
C5 C20 3.449(4) 6_455 no
C10 O1 3.346(4) 2_555 no
C13 O1 3.329(4) 7_555 no
C14 O1 3.295(4) 7_555 no
C16 O2 3.256(4) 6_455 no
C19 O3 3.589(4) 3_554 no
C20 O3 3.465(4) 3_554 no
C20 C4 3.551(4) 6_555 no
C20 C5 3.449(4) 6_555 no
C21 C3 3.491(4) 6_555 no
C21 C4 3.520(4) 6_555 no
C22 C3 3.486(4) 6_555 no
C22 C4 3.591(4) 6_555 no
Mo1 H7B 3.5141 . no
Mo1 H7C 3.4422 . no
Mo1 H18 3.3238 . no
P1 H4 3.2066 . no
P1 H12 2.9240 . no
P1 H16 2.8797 . no
P1 H18 2.9289 . no
P1 H22 2.8864 . no
O1 H1 3.3073 . no
O1 H2 2.6237 . no
O1 H7A 2.4098 . no
O1 H7B 2.9389 . no
O1 H7C 2.9947 . no
O2 H7C 2.7383 . no
O2 H10B 3.0530 . no
O2 H18 3.0344 . no
O3 H7B 2.6231 . no
O3 H10C 2.8558 . no
O3 H12 2.7637 . no
C1 H3 3.2623 . no
C1 H4 3.2499 . no
C2 H4 3.2350 . no
C2 H5 3.2528 . no
C3 H1 3.2570 . no
C3 H5 3.2543 . no
C3 H18 3.0975 . no
C4 H1 3.2500 . no
C4 H2 3.2352 . no
C4 H16 3.2540 . no
C4 H18 3.2472 . no
C5 H2 3.2502 . no
C5 H3 3.2568 . no
C6 H1 3.4260 . no
C6 H2 3.1320 . no
C8 H3 3.5380 . no
C8 H7B 3.5574 . no
C8 H7C 2.5979 . no
C8 H10B 2.9238 . no
C8 H18 2.7671 . no
C9 H1 3.4534 . no
C9 H5 3.3938 . no
C9 H7B 2.5395 . no
C9 H7C 3.2132 . no
C9 H10B 3.5830 . no
C9 H10C 2.7631 . no
C9 H12 3.0307 . no
C10 H12 2.8641 . no
C10 H22 3.1218 . no
C11 H4 3.3578 . no
C11 H5 3.3952 . no
C11 H10A 2.9772 . no
C11 H10C 3.0888 . no
C11 H13 3.2807 . no
C11 H15 3.2782 . no
C11 H22 2.8885 . no
C12 H10A 3.2587 . no
C12 H10C 3.0251 . no
C12 H14 3.2652 . no
C12 H16 3.2612 . no
C13 H15 3.2590 . no
C14 H12 3.2645 . no
C14 H16 3.2543 . no
C15 H13 3.2571 . no
C16 H4 2.9705 . no
C16 H5 3.4489 . no
C16 H12 3.2617 . no
C16 H14 3.2587 . no
C16 H22 3.0519 . no
C17 H4 3.3421 . no
C17 H10A 2.9281 . no
C17 H10B 3.0416 . no
C17 H16 2.7176 . no
C17 H19 3.2788 . no
C17 H21 3.2819 . no
C18 H3 3.5950 . no
C18 H4 3.3290 . no
C18 H16 3.5094 . no
C18 H20 3.2726 . no
C18 H22 3.2626 . no
C19 H21 3.2515 . no
C20 H18 3.2696 . no
C20 H22 3.2584 . no
C21 H19 3.2503 . no
C22 H10A 2.9516 . no
C22 H16 2.9206 . no
C22 H18 3.2652 . no
C22 H20 3.2620 . no
H1 H2 2.5988 . no
H1 H5 2.5882 . no
H2 H3 2.5706 . no
H3 H4 2.5815 . no
H3 H18 2.7676 . no
H4 H5 2.5829 . no
H4 H16 2.4631 . no
H4 H18 3.0675 . no
H7C H10B 3.5893 . no
H10A H12 2.9819 . no
H10A H22 2.5452 . no
H10C H12 2.4015 . no
H12 H13 2.3407 . no
H13 H14 2.3348 . no
H14 H15 2.3309 . no
H15 H16 2.3400 . no
H16 H22 2.9569 . no
H18 H19 2.3505 . no
H19 H20 2.3268 . no
H20 H21 2.3324 . no
H21 H22 2.3392 . no
O1 H3 2.4532 5_555 no
O1 H10A 2.4134 2_545 no
O1 H13 2.7191 7_545 no
O1 H14 2.6463 7_545 no
O1 H22 3.2953 2_545 no
O2 H2 3.1709 5_555 no
O2 H4 3.3418 6_555 no
O2 H15 3.2645 6_555 no
O2 H16 2.4214 6_555 no
O2 H21 3.1448 2_545 no
O3 H5 2.6865 8_555 no
O3 H19 3.1109 3_555 no
O3 H20 2.8666 3_555 no
C1 H15 3.2673 2_445 no
C2 H2 3.4907 5_555 no
C2 H3 3.4843 5_555 no
C2 H15 3.4187 2_445 no
C2 H21 3.5742 6_455 no
C3 H2 3.2486 5_555 no
C3 H10A 3.5224 6_455 no
C4 H10B 3.5725 6_455 no
C5 H20 3.5218 6_455 no
C6 H3 3.2715 5_555 no
C6 H10A 3.3327 2_545 no
C6 H13 3.5838 7_545 no
C6 H14 2.8981 7_545 no
C6 H22 3.4551 2_545 no
C7 H10A 3.5336 2_545 no
C7 H14 2.9531 7_545 no
C7 H20 3.3399 6_555 no
C7 H22 3.0641 2_545 no
C8 H2 3.2094 5_555 no
C8 H16 3.5279 6_555 no
C10 H3 3.3599 6_555 no
C10 H19 3.4630 6_555 no
C11 H7A 3.2309 2_555 no
C12 H7A 3.1301 2_555 no
C13 H1 3.4102 7_555 no
C13 H7A 3.5078 2_555 no
C13 H10C 3.5690 8_455 no
C13 H19 3.5713 3_555 no
C14 H10C 3.5888 8_455 no
C14 H12 3.4638 8_455 no
C15 H21 3.2914 5_565 no
C16 H21 3.3506 5_565 no
C17 H4 3.3192 6_555 no
C18 H4 3.2589 6_555 no
C18 H10B 3.0935 6_455 no
C19 H4 3.4631 6_555 no
C19 H5 3.5902 6_555 no
C19 H7C 3.4892 6_455 no
C19 H10B 3.0662 6_455 no
C20 H5 3.5154 6_555 no
C20 H7C 2.8845 6_455 no
C21 H7C 3.2752 6_455 no
C22 H3 3.3875 6_555 no
C22 H4 3.5719 6_555 no
C22 H7A 3.4448 2_555 no
C22 H21 3.5620 5_565 no
H1 C13 3.4102 7_545 no
H1 H7B 2.8790 8_455 no
H1 H13 2.9263 7_545 no
H1 H14 3.4470 2_445 no
H1 H15 2.8593 2_445 no
H2 O2 3.1709 5_555 no
H2 C2 3.4907 5_555 no
H2 C3 3.2486 5_555 no
H2 C8 3.2094 5_555 no
H2 H2 3.1975 5_555 no
H2 H3 2.6799 5_555 no
H2 H13 3.4899 7_545 no
H2 H15 3.1778 2_445 no
H2 H18 3.5528 5_555 no
H3 O1 2.4532 5_555 no
H3 C2 3.4843 5_555 no
H3 C6 3.2715 5_555 no
H3 C10 3.3599 6_455 no
H3 C22 3.3875 6_455 no
H3 H2 2.6799 5_555 no
H3 H10A 2.7424 6_455 no
H3 H10B 3.0966 6_455 no
H3 H22 3.2696 6_455 no
H4 O2 3.3418 6_455 no
H4 C17 3.3192 6_455 no
H4 C18 3.2589 6_455 no
H4 C19 3.4631 6_455 no
H4 C22 3.5719 6_455 no
H4 H10B 2.9426 6_455 no
H5 O3 2.6865 8_455 no
H5 C19 3.5902 6_455 no
H5 C20 3.5154 6_455 no
H5 H7B 3.5515 8_455 no
H5 H19 3.5945 6_455 no
H5 H20 3.4692 6_455 no
H7A C11 3.2309 2_545 no
H7A C12 3.1301 2_545 no
H7A C13 3.5078 2_545 no
H7A C22 3.4448 2_545 no
H7A H10A 2.8504 2_545 no
H7A H12 3.3486 2_545 no
H7A H14 2.7577 7_545 no
H7A H20 3.4250 6_555 no
H7A H22 2.4989 2_545 no
H7B H1 2.8790 8_555 no
H7B H5 3.5515 8_555 no
H7B H14 2.7710 7_545 no
H7B H20 3.3394 6_555 no
H7C C19 3.4892 6_555 no
H7C C20 2.8845 6_555 no
H7C C21 3.2752 6_555 no
H7C H20 2.7456 6_555 no
H7C H21 3.3995 6_555 no
H7C H22 2.9857 2_545 no
H10A O1 2.4134 2_555 no
H10A C3 3.5224 6_555 no
H10A C6 3.3327 2_555 no
H10A C7 3.5336 2_555 no
H10A H3 2.7424 6_555 no
H10A H7A 2.8504 2_555 no
H10A H13 3.3963 8_555 no
H10A H14 3.2858 8_555 no
H10B C4 3.5725 6_555 no
H10B C18 3.0935 6_555 no
H10B C19 3.0662 6_555 no
H10B H3 3.0966 6_555 no
H10B H4 2.9426 6_555 no
H10B H18 2.9960 6_555 no
H10B H19 2.9537 6_555 no
H10C C13 3.5690 8_555 no
H10C C14 3.5888 8_555 no
H10C H13 3.4564 8_555 no
H10C H14 3.4887 8_555 no
H10C H19 3.1828 6_555 no
H12 C14 3.4638 8_555 no
H12 H7A 3.3486 2_555 no
H12 H14 3.1961 8_555 no
H12 H15 3.5750 8_555 no
H12 H19 3.3397 3_555 no
H13 O1 2.7191 7_555 no
H13 C6 3.5838 7_555 no
H13 H1 2.9263 7_555 no
H13 H2 3.4899 7_555 no
H13 H10A 3.3963 8_455 no
H13 H10C 3.4564 8_455 no
H13 H15 3.3619 8_555 no
H13 H19 3.1440 3_555 no
H14 O1 2.6463 7_555 no
H14 C6 2.8981 7_555 no
H14 C7 2.9531 7_555 no
H14 H1 3.4470 2_455 no
H14 H7A 2.7577 7_555 no
H14 H7B 2.7710 7_555 no
H14 H10A 3.2858 8_455 no
H14 H10C 3.4887 8_455 no
H14 H12 3.1961 8_455 no
H15 O2 3.2645 6_455 no
H15 C1 3.2673 2_455 no
H15 C2 3.4187 2_455 no
H15 H1 2.8593 2_455 no
H15 H2 3.1778 2_455 no
H15 H12 3.5750 8_455 no
H15 H13 3.3619 8_455 no
H15 H21 3.0672 5_565 no
H16 O2 2.4214 6_455 no
H16 C8 3.5279 6_455 no
H16 H21 3.1651 5_565 no
H18 H2 3.5528 5_555 no
H18 H10B 2.9960 6_455 no
H19 O3 3.1109 3_554 no
H19 C10 3.4630 6_455 no
H19 C13 3.5713 3_554 no
H19 H5 3.5945 6_555 no
H19 H10B 2.9537 6_455 no
H19 H10C 3.1828 6_455 no
H19 H12 3.3397 3_554 no
H19 H13 3.1440 3_554 no
H20 O3 2.8666 3_554 no
H20 C5 3.5218 6_555 no
H20 C7 3.3399 6_455 no
H20 H5 3.4692 6_555 no
H20 H7A 3.4250 6_455 no
H20 H7B 3.3394 6_455 no
H20 H7C 2.7456 6_455 no
H21 O2 3.1448 2_555 no
H21 C2 3.5742 6_555 no
H21 C15 3.2914 5_565 no
H21 C16 3.3506 5_565 no
H21 C22 3.5620 5_565 no
H21 H7C 3.3995 6_455 no
H21 H15 3.0672 5_565 no
H21 H16 3.1651 5_565 no
H21 H21 3.4149 5_565 no
H21 H22 3.2597 5_565 no
H22 O1 3.2953 2_555 no
H22 C6 3.4551 2_555 no
H22 C7 3.0641 2_555 no
H22 H3 3.2696 6_555 no
H22 H7A 2.4989 2_555 no
H22 H7C 2.9857 2_555 no
H22 H21 3.2597 5_565 no

loop_
_geom_hbond_atom_site_label_D
_geom_hbond_atom_site_label_H
_geom_hbond_atom_site_label_A
_geom_hbond_site_symmetry_A
_geom_hbond_distance_DH
_geom_hbond_distance_HA
_geom_hbond_distance_DA
_geom_hbond_angle_DHA
C10 H10A O1 2 0.98 2.41 3.346(3) 158.8
C16 H16 O2 6_455 0.95 2.42 3.256(3) 146.6
C3 H3 O1 5 1.00 2.45 3.390(4) 155.7

loop_
_geom_torsion_atom_site_label_1
_geom_torsion_atom_site_label_2
_geom_torsion_atom_site_label_3
_geom_torsion_atom_site_label_4
_geom_torsion
_geom_torsion_publ_flag
P1 Mo1 C1 C2 122.96(9) no
P1 Mo1 C1 C5 8.48(17) no
C1 Mo1 P1 C10 141.40(10) no
C1 Mo1 P1 C11 22.32(10) no
C1 Mo1 P1 C17 -97.99(11) no
P1 Mo1 C2 C1 -95.59(15) no
P1 Mo1 C2 C3 20.6(2) no
C2 Mo1 P1 C10 -167.39(13) no
C2 Mo1 P1 C11 73.54(14) no
C2 Mo1 P1 C17 -46.77(13) no
P1 Mo1 C3 C2 -166.59(8) no
P1 Mo1 C3 C4 -49.71(12) no
C3 Mo1 P1 C10 -155.34(7) no
C3 Mo1 P1 C11 85.58(9) no
C3 Mo1 P1 C17 -34.73(8) no
P1 Mo1 C4 C3 133.37(11) no
P1 Mo1 C4 C5 -110.15(10) no
C4 Mo1 P1 C10 179.04(7) no
C4 Mo1 P1 C11 59.96(8) no
C4 Mo1 P1 C17 -60.34(7) no
P1 Mo1 C5 C1 -173.66(9) no
P1 Mo1 C5 C4 70.48(11) no
C5 Mo1 P1 C10 146.31(8) no
C5 Mo1 P1 C11 27.24(7) no
C5 Mo1 P1 C17 -93.07(8) no
P1 Mo1 C6 O1 -168.84(11) no
P1 Mo1 C6 C7 11.92(18) no
C6 Mo1 P1 C10 -6.49(8) no
C6 Mo1 P1 C11 -125.57(8) no
C6 Mo1 P1 C17 114.13(8) no
C8 Mo1 P1 C10 -57.82(8) no
C8 Mo1 P1 C11 -176.90(8) no
C8 Mo1 P1 C17 62.79(8) no
C9 Mo1 P1 C10 51.58(7) no
C9 Mo1 P1 C11 -67.50(8) no
C9 Mo1 P1 C17 172.19(8) no
C1 Mo1 C2 C1 0.00(13) no
C1 Mo1 C2 C3 116.2(2) no
C2 Mo1 C1 C2 0.00(12) no
C2 Mo1 C1 C5 -114.5(2) no
C1 Mo1 C3 C2 -37.90(11) no
C1 Mo1 C3 C4 78.99(13) no
C3 Mo1 C1 C2 36.53(11) no
C3 Mo1 C1 C5 -77.95(13) no
C1 Mo1 C4 C3 -78.87(14) no
C1 Mo1 C4 C5 37.61(11) no
C4 Mo1 C1 C2 77.24(13) no
C4 Mo1 C1 C5 -37.24(11) no
C1 Mo1 C5 C1 0.00(13) no
C1 Mo1 C5 C4 -115.9(2) no
C5 Mo1 C1 C2 114.5(2) no
C5 Mo1 C1 C5 0.00(12) no
C1 Mo1 C6 O1 34.40(17) no
C1 Mo1 C6 C7 -144.83(15) no
C6 Mo1 C1 C2 -80.21(12) no
C6 Mo1 C1 C5 165.32(12) no
C8 Mo1 C1 C2 -23.1(3) no
C8 Mo1 C1 C5 -137.59(14) no
C9 Mo1 C1 C2 -155.94(12) no
C9 Mo1 C1 C5 89.59(13) no
C2 Mo1 C3 C2 0.00(13) no
C2 Mo1 C3 C4 116.9(2) no
C3 Mo1 C2 C1 -116.2(2) no
C3 Mo1 C2 C3 0.00(12) no
C2 Mo1 C4 C3 -36.59(12) no
C2 Mo1 C4 C5 79.89(14) no
C4 Mo1 C2 C1 -79.49(13) no
C4 Mo1 C2 C3 36.69(11) no
C2 Mo1 C5 C1 38.48(12) no
C2 Mo1 C5 C4 -77.37(14) no
C5 Mo1 C2 C1 -38.08(11) no
C5 Mo1 C2 C3 78.10(13) no
C2 Mo1 C6 O1 -0.71(17) no
C2 Mo1 C6 C7 -179.94(16) no
C6 Mo1 C2 C1 98.48(12) no
C6 Mo1 C2 C3 -145.34(13) no
C8 Mo1 C2 C1 165.94(10) no
C8 Mo1 C2 C3 -77.89(14) no
C9 Mo1 C2 C1 31.55(17) no
C9 Mo1 C2 C3 147.72(12) no
C3 Mo1 C4 C3 0.00(12) no
C3 Mo1 C4 C5 116.5(2) no
C4 Mo1 C3 C2 -116.9(2) no
C4 Mo1 C3 C4 0.00(12) no
C3 Mo1 C5 C1 79.16(13) no
C3 Mo1 C5 C4 -36.69(11) no
C5 Mo1 C3 C2 -79.68(13) no
C5 Mo1 C3 C4 37.20(11) no
C3 Mo1 C6 O1 -21.07(19) no
C3 Mo1 C6 C7 159.70(13) no
C6 Mo1 C3 C2 37.97(14) no
C6 Mo1 C3 C4 154.85(10) no
C8 Mo1 C3 C2 111.56(12) no
C8 Mo1 C3 C4 -131.55(12) no
C9 Mo1 C3 C2 -66.2(3) no
C9 Mo1 C3 C4 50.6(3) no
C4 Mo1 C5 C1 115.9(2) no
C4 Mo1 C5 C4 0.00(12) no
C5 Mo1 C4 C3 -116.5(2) no
C5 Mo1 C4 C5 0.00(12) no
C4 Mo1 C6 O1 2.1(3) no
C4 Mo1 C6 C7 -177.14(12) no
C6 Mo1 C4 C3 -39.91(19) no
C6 Mo1 C4 C5 76.57(17) no
C8 Mo1 C4 C3 59.37(15) no
C8 Mo1 C4 C5 175.85(10) no
C9 Mo1 C4 C3 -154.79(10) no
C9 Mo1 C4 C5 -38.31(16) no
C5 Mo1 C6 O1 44.6(2) no
C5 Mo1 C6 C7 -134.60(14) no
C6 Mo1 C5 C1 -17.96(16) no
C6 Mo1 C5 C4 -133.81(10) no
C8 Mo1 C5 C1 107.1(3) no
C8 Mo1 C5 C4 -8.7(3) no
C9 Mo1 C5 C1 -94.80(12) no
C9 Mo1 C5 C4 149.35(12) no
C8 Mo1 C6 O1 -114.64(18) no
C8 Mo1 C6 C7 66.12(15) no
C9 Mo1 C6 O1 132.15(18) no
C9 Mo1 C6 C7 -47.08(14) no
Mo1 P1 C11 C12 83.56(16) no
Mo1 P1 C11 C16 -91.91(15) no
Mo1 P1 C17 C18 -9.41(18) no
Mo1 P1 C17 C22 173.40(10) no
C10 P1 C11 C12 -40.92(18) no
C10 P1 C11 C16 143.61(15) no
C10 P1 C17 C18 117.05(16) no
C10 P1 C17 C22 -60.14(17) no
C11 P1 C17 C18 -135.02(15) no
C11 P1 C17 C22 47.78(17) no
C17 P1 C11 C12 -147.13(15) no
C17 P1 C11 C16 37.40(18) no
Mo1 C1 C2 Mo1 0.0 no
Mo1 C1 C2 C3 -65.93(16) no
Mo1 C1 C5 Mo1 0.0 no
Mo1 C1 C5 C4 65.15(14) no
C2 C1 C5 Mo1 -65.80(18) no
C2 C1 C5 C4 -0.6(3) no
C5 C1 C2 Mo1 65.84(19) no
C5 C1 C2 C3 -0.1(3) no
Mo1 C2 C3 Mo1 0.0 no
Mo1 C2 C3 C4 -62.93(15) no
C1 C2 C3 Mo1 63.71(19) no
C1 C2 C3 C4 0.8(3) no
Mo1 C3 C4 Mo1 0.0 no
Mo1 C3 C4 C5 -63.53(13) no
C2 C3 C4 Mo1 62.35(18) no
C2 C3 C4 C5 -1.2(3) no
Mo1 C4 C5 Mo1 0.0 no
Mo1 C4 C5 C1 -63.81(14) no
C3 C4 C5 Mo1 64.94(17) no
C3 C4 C5 C1 1.1(3) no
P1 C11 C12 C13 -174.91(15) no
P1 C11 C16 C15 175.00(15) no
C12 C11 C16 C15 -0.6(4) no
C16 C11 C12 C13 0.6(4) no
C11 C12 C13 C14 -0.3(4) no
C12 C13 C14 C15 -0.1(5) no
C13 C14 C15 C16 0.2(5) no
C14 C15 C16 C11 0.2(5) no
P1 C17 C18 C19 -176.91(13) no
P1 C17 C22 C21 177.60(15) no
C18 C17 C22 C21 0.3(4) no
C22 C17 C18 C19 0.3(3) no
C17 C18 C19 C20 -0.5(4) no
C18 C19 C20 C21 0.1(4) no
C19 C20 C21 C22 0.6(4) no
C20 C21 C22 C17 -0.8(4) no
